data_2009769
loop_
_publ_author_name
'Boudin, S.'
'Grandin, A.'
'Leclaire, A.'
'Borel, M.M.'
'Raveau, B.'

_publ_section_title
;
CdV~2~(P~2~O~7~)~2~
;
_journal_name_full 'Acta Crystallographica Section C'
_journal_page_first 840
_journal_page_last 842
_journal_volume 50
_journal_year 1994
_chemical_formula_moiety 'Cd1 V2 (P2 O7 )2'
_chemical_formula_sum 'Cd O14 P4 V2'
_chemical_formula_weight 562.2
_space_group_IT_number 2
_space_group_name_Hall '-P 1'
_space_group_name_H-M_alt 'P -1'
_symmetry_cell_setting triclinic
_symmetry_space_group_name_Hall '-P 1'
_symmetry_space_group_name_H-M 'P -1'
_cell_angle_alpha 89.410(10)
_cell_angle_beta 87.770(10)
_cell_angle_gamma 73.160(10)
_cell_formula_units_Z 1
_cell_length_a 4.7833(6)
_cell_length_b 6.9698(8)
_cell_length_c 7.7644(8)
_cell_measurement_temperature 294
_cell_volume 247.6(7)
_exptl_crystal_density_diffrn 3.770
_refine_ls_R_factor_obs 0.021
_refine_ls_wR_factor_obs 0.022
_cod_original_formula_sum 'Cd1 O14 P4 V2'
_cod_database_code 2009769

loop_
_symmetry_equiv_pos_as_xyz
x,y,z
-x,-y,-z

loop_
_atom_site_label
_atom_site_fract_x
_atom_site_fract_y
_atom_site_fract_z
Cd .0 .0 .0
V(1) .0 .0 .5
V(2) .5 .5 .0
P(1) .61504(7) .78903(5) .28111(5)
P(2) .03341(7) .38306(5) .24804(5)
O(1) .3861(2) -.1585(2) .4226(2)
O(2) .1789(2) .0779(2) .72970(10)
O(3) .0792(3) .2191(2) .3769(2)
O(4) .3091(2) .4396(2) .2072(2)
O(5) .4959(2) .7742(2) .1019(2)
O(6) .8945(2) .3303(2) .08520(10)
O(7) .8019(3) .5693(2) .3332(2)

loop_
_geom_bond_atom_site_label_1
_geom_bond_atom_site_label_2
_geom_bond_site_symmetry_1
_geom_bond_site_symmetry_2
_geom_bond_distance
_geom_bond_publ_flag
V(1) O(1) . 2_556 1.9330(10) no
V(1) O(1) . . 1.9330(10) no
V(1) O(2) . 2_556 2.1480(10) no
V(1) O(2) . . 2.1480(10) no
V(1) O(3) . 2_556 1.9140(10) no
V(1) O(3) . . 1.9140(10) no
O(1) O(1) 2_556 . 3.866(2) no
O(1) O(2) 2_556 2_556 2.887(2) no
O(1) O(2) 2_556 . 2.893(2) no
O(1) O(3) 2_556 2_556 2.643(2) no
O(1) O(3) 2_556 . 2.796(2) no
O(1) O(2) . 2_556 2.893(2) no
O(1) O(2) . . 2.887(2) no
O(1) O(3) . 2_556 2.796(2) no
O(1) O(3) . . 2.643(2) no
O(2) O(2) 2_556 . 4.297(2) no
O(2) O(3) 2_556 2_556 2.911(2) no
O(2) O(3) 2_556 . 2.844(2) no
O(2) O(3) . 2_556 2.844(2) no
O(2) O(3) . . 2.911(2) no
O(3) O(3) 2_556 . 3.829(2) no
V(2) O(4) . 2_665 1.9220(10) no
V(2) O(4) . . 1.9220(10) no
V(2) O(5) . 2_665 2.0700(10) no
V(2) O(5) . . 2.0700(10) no
V(2) O(6) . 2_665 2.0460(10) no
V(2) O(6) . . 2.0460(10) no
O(4) O(4) 2_665 . 3.843(2) no
O(4) O(5) 2_665 2_665 2.831(2) no
O(4) O(5) 2_665 . 2.818(2) no
O(4) O(6) 2_665 2_665 2.809(2) no
O(4) O(6) 2_665 . 2.804(2) no
O(4) O(5) . 2_665 2.818(2) no
O(4) O(5) . . 2.831(2) no
O(4) O(6) . 2_665 2.804(2) no
O(4) O(6) . . 2.809(2) no
O(5) O(5) 2_665 . 4.141(2) no
O(5) O(6) 2_665 2_665 3.130(2) no
O(5) O(6) 2_665 . 2.673(2) no
O(5) O(6) . 2_665 2.673(2) no
O(5) O(6) . . 3.130(2) no
O(6) O(6) 2_665 . 4.091(2) no
P(1) O(1) . 1_565 1.491(2) no
P(1) O(2) . 2_666 1.5360(10) no
P(1) O(5) . . 1.5400(10) no
P(1) O(7) . . 1.5910(10) no
O(1) O(2) 1_565 2_666 2.552(2) no
O(1) O(5) 1_565 . 2.545(2) no
O(1) O(7) 1_565 . 2.402(2) no
O(2) O(5) 2_666 . 2.512(2) no
O(2) O(7) 2_666 . 2.529(2) no
O(5) O(7) . . 2.520(2) no
P(2) O(3) . . 1.4850(10) no
P(2) O(4) . . 1.5040(10) no
P(2) O(6) . 1_455 1.5470(10) no
P(2) O(7) . 1_455 1.5740(10) no
O(3) O(4) . . 2.477(2) no
O(3) O(6) . 1_455 2.497(2) no
O(3) O(7) . 1_455 2.444(2) no
O(4) O(6) . 1_455 2.540(2) no
O(4) O(7) . 1_455 2.495(2) no
O(6) O(7) 1_455 1_455 2.501(2) no
Cd O(2) . 2_556 2.3530(10) no
Cd O(2) . 1_554 2.3530(10) no
Cd O(5) . 2_565 2.5860(10) no
Cd O(5) . 1_545 2.5860(10) no
Cd O(6) . 1_455 2.3070(10) no
Cd O(6) . 2_655 2.3070(10) no
P(1) P(2) . 1_655 2.962(2) no
